data_4319457
loop_
_publ_author_name
'Dell T. Rosa'
'Jeanette A. Krause Bauer'
'Michael J. Baldwin'

_publ_contact_author_address
;     Department of Chemistry
      University of Cincinnati
      Cincinnati, OH 45221-0172 USA
;
_publ_contact_author_email jeanette.krause@uc.edu
_publ_contact_author_fax '513 556 9239'
_publ_contact_author_name 'Dr. Jeanette A. Krause Bauer'
_publ_contact_author_phone '513 556 9226'
_publ_section_title
;
 Structural and Spectroscopic Studies of the Versatile Coordination
 Chemistry of the Chiral Ligand N,N-Bis(1-propan-2-onyl
 oxime)-l-methionine N'-Methylamide with Ni^II^ and Zn^II^
;
_journal_name_full 'Inorganic Chemistry'
_journal_page_first 1606
_journal_page_last 1613
_journal_paper_doi 10.1021/ic000971f
_journal_volume 40
_journal_year 2001
_chemical_compound_source 'see text'
_chemical_formula_moiety 'C12 H24 N5 Ni O6 S +1, N O3 -1, C13 H27 N5 Ni O7 S +1, N O3 -1, 0.5(C H4 O)'
_chemical_formula_sum 'C25 H51 N12 Ni2 O19 S2'
_chemical_formula_weight 1021.34
_chemical_name_systematic
; 
3A: (nitrato-O)[N,N-bis(1-propan-2-only oxime)-L-methionine N'-methylamide] 
nickel(II) nitrate 

3B: (nitrato-O)(methanol)[N,N-bis(1-propan-2-only oxime)-L-methionine 
N'-methylamide] nickel(II) nitrate 
 
;
_chemical_temperature_decomposition 402.5(15)
_space_group_IT_number 4
_symmetry_cell_setting monoclinic
_symmetry_space_group_name_Hall 'P 2yb'
_symmetry_space_group_name_H-M 'P 1 21 1'
_atom_sites_solution_hydrogens mixed
_atom_sites_solution_primary direct
_atom_sites_solution_secondary difmap
_audit_creation_method SHELXL
_cell_angle_alpha 90.00
_cell_angle_beta 104.446(2)
_cell_angle_gamma 90.00
_cell_formula_units_Z 2
_cell_length_a 10.1231(2)
_cell_length_b 16.5442(6)
_cell_length_c 13.6701(5)
_cell_measurement_reflns_used 6393
_cell_measurement_temperature 150(2)
_cell_measurement_theta_max 28.31
_cell_measurement_theta_min 2.41
_cell_volume 2217.06(12)
_computing_cell_refinement 'SMART v5.054'
_computing_data_collection 'SMART v5.054 (Siemens, 1997)'
_computing_data_reduction 'SAINT v5.A06 (Siemens, 1997)'
_computing_molecular_graphics 'SHELXTL v5.03'
_computing_publication_material 'SHELXTL v5.03'
_computing_structure_refinement 'SHELXTL v5.03'
_computing_structure_solution 'SHELXTL v5.03 (Siemens, 1994)'
_diffrn_ambient_temperature 150(2)
_diffrn_measurement_device_type 'SMART 1K Platform CCD'
_diffrn_measurement_method '\w scans'
_diffrn_radiation_monochromator graphite
_diffrn_radiation_source 'fine-focus sealed tube'
_diffrn_radiation_type MoK\a
_diffrn_radiation_wavelength 0.71073
_diffrn_reflns_av_R_equivalents 0.0507
_diffrn_reflns_av_sigmaI/netI 0.0622
_diffrn_reflns_limit_h_max 9
_diffrn_reflns_limit_h_min -13
_diffrn_reflns_limit_k_max 16
_diffrn_reflns_limit_k_min -22
_diffrn_reflns_limit_l_max 18
_diffrn_reflns_limit_l_min -17
_diffrn_reflns_number 14597
_diffrn_reflns_theta_max 28.31
_diffrn_reflns_theta_min 2.41
_diffrn_standards_decay_% none
_exptl_absorpt_coefficient_mu 1.026
_exptl_absorpt_correction_T_max 0.9408
_exptl_absorpt_correction_T_min 0.6376
_exptl_absorpt_correction_type multi-scan
_exptl_absorpt_process_details 'SADABS (Sheldrick, 1996)'
_exptl_crystal_colour 'light blue'
_exptl_crystal_density_diffrn 1.530
_exptl_crystal_density_meas ?
_exptl_crystal_description plate
_exptl_crystal_F_000 1068
_exptl_crystal_size_max 0.48
_exptl_crystal_size_mid 0.18
_exptl_crystal_size_min 0.06
_refine_diff_density_max 0.668
_refine_diff_density_min -1.069
_refine_diff_density_rms 0.101
_refine_ls_abs_structure_details 'Flack H D (1983), Acta Cryst. A39, 876-881'
_refine_ls_abs_structure_Flack 0.02(2)
_refine_ls_extinction_coef 0.0015(7)
_refine_ls_extinction_expression Fc^*^=kFc[1+0.001xFc^2^\l^3^/sin(2\q)]^-1/4^
_refine_ls_extinction_method SHELXL
_refine_ls_goodness_of_fit_ref 1.091
_refine_ls_hydrogen_treatment mixed
_refine_ls_matrix_type full
_refine_ls_number_parameters 543
_refine_ls_number_reflns 9049
_refine_ls_number_restraints 1
_refine_ls_restrained_S_all 1.030
_refine_ls_R_factor_all 0.0702
_refine_ls_R_factor_gt 0.0563
_refine_ls_shift/su_max 0.004
_refine_ls_shift/su_mean 0.000
_refine_ls_structure_factor_coef Fsqd
_refine_ls_weighting_details 'calc w=1/[\s^2^(Fo^2^)+(0.0855P)^2^+0.0000P] where P=(Fo^2^+2Fc^2^)/3'
_refine_ls_weighting_scheme calc
_refine_ls_wR_factor_gt 0.1323
_refine_ls_wR_factor_ref 0.1392
_reflns_number_gt 7358
_reflns_number_total 9049
_reflns_threshold_expression >2sigma(I)
_cod_data_source_file ic000971f_1.cif
_cod_data_source_block 3
_cod_depositor_comments
;
The following automatic conversions were performed:

'_chemical_melting_point' tag was changed to
'_chemical_temperature_decomposition' since the value had been given
as '401--404 (decomp)'. The value was changed to '402.5(15)' - the
average value was taken and precision was estimated.

Automatic conversion script
Id: cif_fix_values 1569 2011-02-09 13:29:24Z adriana 

The following automatic conversions were performed:

'_symmetry_cell_setting' value 'Monoclinic' changed to 'monoclinic'
according to the built-in table from CIF Core dictionary named
'cif_core.dic' version 2.4.1 from 2010-06-29.

Automatic conversion script
Id: cif_fix_values 1646 2011-03-28 12:23:43Z adriana 

The following automatic conversions were performed:

'_exptl_crystal_density_meas' value 'not measured' was changed to '?'
- the value is perceived as not measured.

Automatic conversion script
Id: cif_fix_values 3008 2015-01-20 13:52:24Z robertas 
;
_cod_original_sg_symbol_H-M 'P 21'
_cod_database_code 4319457

loop_
_symmetry_equiv_pos_as_xyz
'x, y, z'
'-x, y+1/2, -z'

loop_
_atom_site_aniso_label
_atom_site_aniso_U_11
_atom_site_aniso_U_22
_atom_site_aniso_U_33
_atom_site_aniso_U_23
_atom_site_aniso_U_13
_atom_site_aniso_U_12
Ni1 0.0218(3) 0.0117(3) 0.0184(3) -0.0013(2) 0.0049(2) 0.0024(3)
S1 0.0317(7) 0.0234(6) 0.0259(6) 0.0009(5) 0.0124(5) 0.0009(5)
O1 0.040(2) 0.026(2) 0.024(2) -0.0074(15) 0.015(2) -0.011(2)
O2 0.030(2) 0.013(2) 0.030(2) -0.0056(14) 0.007(2) 0.0070(14)
O3 0.028(2) 0.011(2) 0.021(2) -0.0034(13) 0.0034(13) 0.0029(14)
O4 0.028(2) 0.0100(15) 0.022(2) -0.0012(13) 0.0058(13) 0.0021(14)
O5 0.037(2) 0.015(2) 0.030(2) 0.0051(15) 0.005(2) 0.004(2)
O6 0.040(2) 0.014(2) 0.030(2) -0.0029(15) 0.001(2) -0.003(2)
N1 0.024(2) 0.015(2) 0.021(2) 0.000(2) 0.002(2) 0.001(2)
N2 0.023(2) 0.021(2) 0.021(2) 0.001(2) 0.009(2) 0.002(2)
N3 0.025(2) 0.012(2) 0.024(2) -0.003(2) 0.009(2) 0.003(2)
N4 0.031(2) 0.016(2) 0.024(2) -0.003(2) 0.007(2) 0.003(2)
N5 0.022(2) 0.015(2) 0.025(2) -0.004(2) 0.009(2) -0.002(2)
C1 0.033(3) 0.012(2) 0.033(3) -0.003(2) 0.006(2) -0.006(2)
C2 0.023(3) 0.016(3) 0.028(3) 0.002(2) 0.002(2) 0.004(2)
C3 0.036(3) 0.019(2) 0.019(2) -0.005(2) 0.000(2) 0.004(2)
C4 0.028(3) 0.020(2) 0.019(2) 0.005(2) 0.009(2) 0.003(2)
C5 0.032(3) 0.019(3) 0.026(3) -0.005(2) 0.008(2) 0.006(2)
C6 0.022(2) 0.018(2) 0.021(2) 0.001(2) 0.009(2) 0.002(2)
C7 0.034(3) 0.029(3) 0.025(2) -0.005(2) 0.012(2) 0.007(2)
C8 0.034(3) 0.030(3) 0.027(3) 0.004(2) 0.014(2) 0.007(2)
C9 0.043(4) 0.024(3) 0.042(3) -0.008(2) 0.016(3) -0.012(3)
C10 0.043(3) 0.027(3) 0.021(3) 0.004(2) 0.002(2) 0.007(3)
C11 0.030(3) 0.019(2) 0.034(3) 0.000(2) 0.004(2) 0.005(2)
C12 0.047(4) 0.030(3) 0.035(3) 0.010(2) 0.016(3) 0.012(3)
Ni2 0.0273(4) 0.0132(3) 0.0187(3) 0.0017(2) 0.0038(2) 0.0000(3)
S2 0.0368(7) 0.0329(7) 0.0283(6) 0.0017(6) 0.0151(5) 0.0013(6)
O7 0.049(3) 0.025(2) 0.024(2) 0.0070(15) 0.015(2) 0.008(2)
O8 0.047(3) 0.019(2) 0.032(2) 0.009(2) 0.006(2) -0.012(2)
O9 0.024(2) 0.021(2) 0.023(2) 0.0009(15) 0.0035(13) -0.0023(15)
O10 0.045(2) 0.014(2) 0.026(2) 0.0048(14) -0.001(2) 0.001(2)
O11 0.049(3) 0.015(2) 0.028(2) -0.003(2) -0.001(2) -0.004(2)
O12 0.060(3) 0.020(2) 0.038(2) 0.006(2) -0.007(2) 0.012(2)
O13 0.054(3) 0.020(2) 0.045(2) -0.003(2) 0.024(2) 0.003(2)
N6 0.028(2) 0.015(2) 0.019(2) 0.000(2) 0.002(2) -0.001(2)
N7 0.029(2) 0.021(2) 0.018(2) 0.004(2) 0.006(2) -0.003(2)
N8 0.032(3) 0.014(2) 0.024(2) 0.000(2) 0.010(2) -0.004(2)
N9 0.025(2) 0.018(2) 0.020(2) 0.004(2) 0.005(2) -0.005(2)
N10 0.040(3) 0.017(2) 0.023(2) 0.001(2) 0.006(2) 0.007(2)
C13 0.025(3) 0.020(3) 0.027(3) 0.008(2) 0.004(2) -0.001(2)
C14 0.026(3) 0.020(3) 0.024(2) -0.003(2) 0.001(2) 0.003(2)
C15 0.038(3) 0.016(3) 0.021(2) 0.004(2) 0.001(2) -0.008(2)
C16 0.027(3) 0.020(3) 0.019(2) 0.005(2) 0.008(2) 0.004(2)
C17 0.030(3) 0.012(2) 0.017(2) 0.003(2) 0.004(2) -0.004(2)
C18 0.026(3) 0.020(2) 0.019(2) 0.000(2) 0.007(2) 0.002(2)
C19 0.035(3) 0.021(3) 0.025(2) 0.006(2) 0.001(2) -0.005(2)
C20 0.045(3) 0.029(3) 0.034(3) 0.006(2) 0.020(2) 0.008(2)
C21 0.042(4) 0.029(3) 0.029(3) 0.002(2) 0.005(3) 0.009(3)
C22 0.036(3) 0.024(3) 0.025(3) 0.004(2) 0.001(2) -0.006(2)
C23 0.025(3) 0.024(3) 0.022(2) -0.002(2) 0.004(2) -0.002(2)
C24 0.041(3) 0.040(4) 0.046(3) 0.004(3) 0.023(3) -0.006(3)
C25 0.085(6) 0.041(4) 0.058(4) -0.018(3) 0.034(4) 0.004(4)
N11 0.029(3) 0.026(2) 0.028(2) 0.002(2) 0.010(2) 0.004(2)
O14 0.050(3) 0.016(2) 0.024(2) 0.0042(14) 0.008(2) 0.006(2)
O15 0.033(2) 0.025(2) 0.027(2) 0.005(2) 0.000(2) -0.001(2)
O16 0.045(3) 0.017(2) 0.040(2) -0.006(2) 0.006(2) 0.001(2)
N12 0.026(2) 0.024(2) 0.028(2) 0.000(2) 0.012(2) 0.010(2)
O17 0.058(3) 0.017(2) 0.037(2) 0.007(2) 0.016(2) 0.009(2)
O18 0.044(3) 0.023(2) 0.028(2) 0.005(2) 0.009(2) -0.005(2)
O19 0.044(3) 0.025(2) 0.042(2) -0.001(2) 0.002(2) 0.001(2)

loop_
_atom_site_label
_atom_site_type_symbol
_atom_site_fract_x
_atom_site_fract_y
_atom_site_fract_z
_atom_site_U_iso_or_equiv
_atom_site_thermal_displace_type
_atom_site_occupancy
_atom_site_calc_flag
_atom_site_refinement_flags
_atom_site_disorder_group
Ni1 Ni 0.44562(6) 0.36477(3) 0.90466(4) 0.01730(15) Uani 1 d . .
S1 S 0.60269(14) 0.43091(9) 0.81798(10) 0.0260(3) Uani 1 d . .
O1 O 0.3034(4) 0.3249(2) 1.0766(3) 0.0288(9) Uani 1 d . .
H1 H 0.3571 0.3560 1.0963 0.043 Uiso 1 d . .
O2 O 0.2454(4) 0.5063(2) 0.8387(3) 0.0247(8) Uani 1 d . .
H2 H 0.3136 0.5191 0.9028 0.037 Uiso 1 d . .
O3 O 0.5936(3) 0.2756(2) 0.9469(2) 0.0205(7) Uani 1 d . .
O4 O 0.5205(4) 0.4289(2) 1.0326(2) 0.0198(7) Uani 1 d . .
O5 O 0.4805(4) 0.5504(2) 0.9684(3) 0.0278(9) Uani 1 d . .
O6 O 0.6045(4) 0.5328(2) 1.1216(3) 0.0294(9) Uani 1 d . .
N1 N 0.3657(4) 0.2764(3) 0.7980(3) 0.0205(8) Uani 1 d . .
N2 N 0.3254(5) 0.3063(3) 0.9833(3) 0.0210(9) Uani 1 d . .
N3 N 0.2890(4) 0.4280(3) 0.8194(3) 0.0197(9) Uani 1 d . .
N4 N 0.6736(5) 0.1631(3) 0.8871(3) 0.0237(9) Uani 1 d . .
H4 H 0.6643(5) 0.1286(3) 0.8369(3) 0.028 Uiso 1 calc R .
N5 N 0.5360(4) 0.5053(3) 1.0406(3) 0.0200(9) Uani 1 d . .
C1 C 0.2955(6) 0.2140(3) 0.8474(4) 0.0264(12) Uani 1 d . .
H1A H 0.2066(6) 0.2005(3) 0.8008(4) 0.032 Uiso 1 calc R .
H1B H 0.3515(6) 0.1642(3) 0.8582(4) 0.032 Uiso 1 calc R .
C2 C 0.2717(6) 0.2398(3) 0.9456(4) 0.0233(11) Uani 1 d . .
C3 C 0.2657(6) 0.3138(3) 0.7122(4) 0.0256(12) Uani 1 d . .
H3A H 0.1853(6) 0.2779(3) 0.6917(4) 0.031 Uiso 1 calc R .
H3B H 0.3073(6) 0.3186(3) 0.6542(4) 0.031 Uiso 1 calc R .
C4 C 0.2188(6) 0.3965(3) 0.7368(4) 0.0215(11) Uani 1 d . .
C5 C 0.4882(6) 0.2365(3) 0.7748(4) 0.0253(11) Uani 1 d . .
H5 H 0.4609(6) 0.1824(3) 0.7437(4) 0.030 Uiso 1 calc R .
C6 C 0.5884(5) 0.2247(3) 0.8772(4) 0.0196(10) Uani 1 d . .
C7 C 0.5638(5) 0.2841(3) 0.7076(4) 0.0282(11) Uani 1 d . .
H7A H 0.6109(5) 0.2444(3) 0.6739(4) 0.034 Uiso 1 calc R .
H7B H 0.4941(5) 0.3113(3) 0.6540(4) 0.034 Uiso 1 calc R .
C8 C 0.6685(6) 0.3478(3) 0.7576(4) 0.0293(12) Uani 1 d . .
H8A H 0.7108(6) 0.3703(3) 0.7056(4) 0.035 Uiso 1 calc R .
H8B H 0.7413(6) 0.3206(3) 0.8089(4) 0.035 Uiso 1 calc R .
C9 C 0.1913(7) 0.1846(4) 0.9957(5) 0.0356(14) Uani 1 d . .
H9A H 0.1832(7) 0.2087(4) 1.0594(5) 0.053 Uiso 1 calc R .
H9B H 0.2380(7) 0.1324(4) 1.0094(5) 0.053 Uiso 1 calc R .
H9C H 0.1001(7) 0.1765(4) 0.9511(5) 0.053 Uiso 1 calc R .
C10 C 0.1027(6) 0.4339(3) 0.6650(4) 0.0312(12) Uani 1 d . .
H10A H 0.0839(6) 0.4869(3) 0.6905(4) 0.047 Uiso 1 calc R .
H10B H 0.0222(6) 0.3992(3) 0.6570(4) 0.047 Uiso 1 calc R .
H10C H 0.1245(6) 0.4405(3) 0.5995(4) 0.047 Uiso 1 calc R .
C11 C 0.7820(6) 0.1501(3) 0.9778(4) 0.0283(12) Uani 1 d . .
H11A H 0.8331(6) 0.1013(3) 0.9696(4) 0.042 Uiso 1 calc R .
H11B H 0.7425(6) 0.1435(3) 1.0358(4) 0.042 Uiso 1 calc R .
H11C H 0.8436(6) 0.1968(3) 0.9890(4) 0.042 Uiso 1 calc R .
C12 C 0.5087(7) 0.4858(4) 0.7081(4) 0.0367(14) Uani 1 d . .
H12A H 0.4664(7) 0.5336(4) 0.7298(4) 0.055 Uiso 1 calc R .
H12B H 0.4376(7) 0.4508(4) 0.6676(4) 0.055 Uiso 1 calc R .
H12C H 0.5711(7) 0.5026(4) 0.6675(4) 0.055 Uiso 1 calc R .
Ni2 Ni 0.94833(7) 0.28558(3) 1.39518(4) 0.0201(2) Uani 1 d . .
S2 S 0.92382(14) 0.36519(9) 1.00047(10) 0.0314(3) Uani 1 d . .
O7 O 0.8153(4) 0.3388(2) 1.5691(3) 0.0316(10) Uani 1 d . .
H7 H 0.8537 0.2933 1.6002 0.047 Uiso 1 d . .
O8 O 0.7352(4) 0.1489(2) 1.3696(3) 0.0335(10) Uani 1 d . .
H8 H 0.8255 0.1239 1.4050 0.050 Uiso 1 d . .
O9 O 1.0988(3) 0.3713(2) 1.4146(2) 0.0230(7) Uani 1 d . .
O10 O 1.0535(4) 0.2297(2) 1.5219(3) 0.0298(9) Uani 1 d . .
O11 O 0.9855(5) 0.1044(2) 1.4843(3) 0.0326(10) Uani 1 d . .
O12 O 1.1422(5) 0.1299(2) 1.6196(3) 0.0429(12) Uani 1 d . .
O13 O 1.0593(5) 0.2248(2) 1.3049(3) 0.0377(10) Uani 1 d . .
N6 N 0.8552(4) 0.3677(3) 1.2798(3) 0.0215(8) Uani 1 d . .
N7 N 0.8335(5) 0.3506(3) 1.4716(3) 0.0224(9) Uani 1 d . .
N8 N 0.7816(5) 0.2186(3) 1.3309(3) 0.0227(9) Uani 1 d . .
N9 N 1.1555(4) 0.4865(3) 1.3480(3) 0.0211(9) Uani 1 d . .
H9 H 1.1365 0.5236 1.3069 0.025 Uiso 1 d . .
N10 N 1.0606(5) 0.1527(3) 1.5423(3) 0.0269(10) Uani 1 d . .
C13 C 0.7884(6) 0.4327(3) 1.3257(4) 0.0244(11) Uani 1 d . .
H13A H 0.6971(6) 0.4435(3) 1.2808(4) 0.029 Uiso 1 calc R .
H13B H 0.8429(6) 0.4828(3) 1.3295(4) 0.029 Uiso 1 calc R .
C14 C 0.7724(6) 0.4133(3) 1.4293(4) 0.0241(11) Uani 1 d . .
C15 C 0.7566(6) 0.3192(3) 1.2049(4) 0.0262(12) Uani 1 d . .
H15A H 0.8002(6) 0.3020(3) 1.1510(4) 0.031 Uiso 1 calc R .
H15B H 0.6774(6) 0.3536(3) 1.1734(4) 0.031 Uiso 1 calc R .
C16 C 0.7063(6) 0.2452(3) 1.2493(4) 0.0219(11) Uani 1 d . .
C17 C 0.9729(5) 0.4006(3) 1.2449(3) 0.0197(10) Uani 1 d . .
H17 H 1.0098(5) 0.3544(3) 1.2127(3) 0.024 Uiso 1 calc R .
C18 C 1.0814(5) 0.4201(3) 1.3423(3) 0.0212(10) Uani 1 d . .
C19 C 0.9438(6) 0.4684(3) 1.1662(4) 0.0285(12) Uani 1 d . .
H19A H 1.0317(6) 0.4891(3) 1.1571(4) 0.034 Uiso 1 calc R .
H19B H 0.8979(6) 0.5133(3) 1.1925(4) 0.034 Uiso 1 calc R .
C20 C 0.8545(6) 0.4428(3) 1.0627(4) 0.0341(13) Uani 1 d . .
H20A H 0.8375(6) 0.4909(3) 1.0182(4) 0.041 Uiso 1 calc R .
H20B H 0.7653(6) 0.4243(3) 1.0716(4) 0.041 Uiso 1 calc R .
C21 C 0.6929(7) 0.4706(4) 1.4773(4) 0.0340(14) Uani 1 d . .
H21A H 0.6908(7) 0.4504(4) 1.5443(4) 0.051 Uiso 1 calc R .
H21B H 0.5994(7) 0.4749(4) 1.4350(4) 0.051 Uiso 1 calc R .
H21C H 0.7362(7) 0.5239(4) 1.4839(4) 0.051 Uiso 1 calc R .
C22 C 0.5781(6) 0.2073(3) 1.1927(4) 0.0296(12) Uani 1 d . .
H22A H 0.5580(6) 0.1603(3) 1.2301(4) 0.044 Uiso 1 calc R .
H22B H 0.5876(6) 0.1901(3) 1.1262(4) 0.044 Uiso 1 calc R .
H22C H 0.5035(6) 0.2465(3) 1.1841(4) 0.044 Uiso 1 calc R .
C23 C 1.2621(5) 0.5040(3) 1.4393(4) 0.0239(11) Uani 1 d . .
H23A H 1.3067(5) 0.5552(3) 1.4307(4) 0.036 Uiso 1 calc R .
H23B H 1.3297(5) 0.4604(3) 1.4514(4) 0.036 Uiso 1 calc R .
H23C H 1.2214(5) 0.5082(3) 1.4971(4) 0.036 Uiso 1 calc R .
C24 C 1.0292(6) 0.4187(4) 0.9362(5) 0.0403(14) Uani 1 d . .
H24A H 1.0724(6) 0.3804(4) 0.8991(5) 0.060 Uiso 1 calc R .
H24B H 1.0997(6) 0.4482(4) 0.9853(5) 0.060 Uiso 1 calc R .
H24C H 0.9734(6) 0.4571(4) 0.8886(5) 0.060 Uiso 1 calc R .
C25 C 1.0390(9) 0.1463(5) 1.2585(6) 0.059(2) Uani 1 d . .
H25A H 1.1091(9) 0.1365(5) 1.2217(6) 0.088 Uiso 1 calc R .
H25B H 0.9486(9) 0.1438(5) 1.2115(6) 0.088 Uiso 1 calc R .
H25C H 1.0457(9) 0.1049(5) 1.3108(6) 0.088 Uiso 1 calc R .
N11 N 0.6047(5) -0.0186(3) 0.7646(3) 0.0274(10) Uani 1 d . .
O14 O 0.5747(4) 0.0474(2) 0.7210(3) 0.0304(9) Uani 1 d . .
O15 O 0.6834(4) -0.0205(2) 0.8516(3) 0.0295(9) Uani 1 d . .
O16 O 0.5563(4) -0.0836(2) 0.7215(3) 0.0350(9) Uani 1 d . .
N12 N -0.0929(5) 0.1902(3) 0.7324(3) 0.0249(10) Uani 1 d . .
O17 O -0.0846(5) 0.1291(2) 0.7858(3) 0.0368(10) Uani 1 d . .
O18 O -0.1592(4) 0.1888(2) 0.6423(3) 0.0316(9) Uani 1 d . .
O19 O -0.0338(5) 0.2546(2) 0.7686(3) 0.0383(10) Uani 1 d . .

loop_
_atom_type_symbol
_atom_type_description
_atom_type_scat_dispersion_real
_atom_type_scat_dispersion_imag
_atom_type_scat_source
C C 0.0033 0.0016 'International Tables Vol C Tables 4.2.6.8 and 6.1.1.4'
H H 0.0000 0.0000 'International Tables Vol C Tables 4.2.6.8 and 6.1.1.4'
N N 0.0061 0.0033 'International Tables Vol C Tables 4.2.6.8 and 6.1.1.4'
O O 0.0106 0.0060 'International Tables Vol C Tables 4.2.6.8 and 6.1.1.4'
S S 0.1246 0.1234 'International Tables Vol C Tables 4.2.6.8 and 6.1.1.4'
Ni Ni 0.3393 1.1124 'International Tables Vol C Tables 4.2.6.8 and 6.1.1.4'

loop_
_geom_angle_atom_site_label_1
_geom_angle_atom_site_label_2
_geom_angle_atom_site_label_3
_geom_angle
_geom_angle_site_symmetry_1
_geom_angle_site_symmetry_3
_geom_angle_publ_flag
N3 Ni1 O4 107.4(2) . . y
N3 Ni1 N2 93.6(2) . . y
O4 Ni1 N2 86.4(2) . . y
N3 Ni1 O3 159.95(15) . . y
O4 Ni1 O3 92.48(13) . . y
N2 Ni1 O3 90.0(2) . . y
N3 Ni1 N1 81.2(2) . . y
O4 Ni1 N1 166.0(2) . . y
N2 Ni1 N1 81.9(2) . . y
O3 Ni1 N1 79.85(15) . . y
N3 Ni1 S1 90.05(13) . . y
O4 Ni1 S1 92.02(10) . . y
N2 Ni1 S1 176.31(13) . . y
O3 Ni1 S1 86.67(10) . . y
N1 Ni1 S1 99.19(12) . . y
C12 S1 C8 100.3(3) . . y
C12 S1 Ni1 110.7(2) . . y
C8 S1 Ni1 103.7(2) . . y
C6 O3 Ni1 111.8(3) . . y
N5 O4 Ni1 127.3(3) . . y
C3 N1 C1 109.6(4) . . y
C3 N1 C5 116.9(4) . . y
C1 N1 C5 107.4(4) . . y
C3 N1 Ni1 109.4(3) . . y
C1 N1 Ni1 108.2(3) . . y
C5 N1 Ni1 105.0(3) . . y
C2 N2 O1 114.4(4) . . y
C2 N2 Ni1 116.3(4) . . y
O1 N2 Ni1 129.1(3) . . y
C4 N3 O2 113.9(4) . . y
C4 N3 Ni1 118.8(3) . . y
O2 N3 Ni1 127.3(3) . . y
C6 N4 C11 122.5(4) . . y
O6 N5 O5 121.8(4) . . y
O6 N5 O4 118.1(4) . . y
O5 N5 O4 120.1(4) . . y
C2 C1 N1 114.2(4) . . y
N2 C2 C1 117.6(5) . . y
N2 C2 C9 124.5(5) . . y
C1 C2 C9 117.8(5) . . y
N1 C3 C4 113.1(4) . . y
N3 C4 C10 126.4(5) . . y
N3 C4 C3 115.2(5) . . y
C10 C4 C3 118.4(5) . . y
N1 C5 C6 104.9(4) . . y
N1 C5 C7 117.1(4) . . y
C6 C5 C7 107.2(4) . . y
O3 C6 N4 122.3(5) . . y
O3 C6 C5 120.1(4) . . y
N4 C6 C5 117.5(4) . . y
C8 C7 C5 118.4(4) . . y
C7 C8 S1 115.7(4) . . y
O10 Ni2 N8 109.0(2) . . y
O10 Ni2 O9 89.40(15) . . y
N8 Ni2 O9 161.12(15) . . y
O10 Ni2 N7 92.7(2) . . y
N8 Ni2 N7 89.5(2) . . y
O9 Ni2 N7 94.0(2) . . y
O10 Ni2 N6 167.3(2) . . y
N8 Ni2 N6 82.0(2) . . y
O9 Ni2 N6 80.3(2) . . y
N7 Ni2 N6 80.8(2) . . y
O10 Ni2 O13 92.3(2) . . y
N8 Ni2 O13 89.6(2) . . y
O9 Ni2 O13 85.3(2) . . y
N7 Ni2 O13 174.9(2) . . y
N6 Ni2 O13 94.2(2) . . y
C20 S2 C24 103.5(3) . . y
C18 O9 Ni2 112.9(3) . . y
N10 O10 Ni2 128.4(3) . . y
C25 O13 Ni2 130.4(4) . . y
C15 N6 C13 112.7(4) . . y
C15 N6 C17 115.6(4) . . y
C13 N6 C17 110.7(4) . . y
C15 N6 Ni2 105.5(3) . . y
C13 N6 Ni2 108.3(3) . . y
C17 N6 Ni2 103.3(3) . . y
C14 N7 O7 112.4(4) . . y
C14 N7 Ni2 118.0(3) . . y
O7 N7 Ni2 129.5(3) . . y
C16 N8 O8 115.8(4) . . y
C16 N8 Ni2 116.5(4) . . y
O8 N8 Ni2 127.5(3) . . y
C18 N9 C23 120.2(4) . . y
O12 N10 O11 121.8(5) . . y
O12 N10 O10 118.3(5) . . y
O11 N10 O10 120.0(5) . . y
N6 C13 C14 114.3(4) . . y
N7 C14 C21 124.8(5) . . y
N7 C14 C13 116.7(5) . . y
C21 C14 C13 118.4(5) . . y
N6 C15 C16 113.5(4) . . y
N8 C16 C22 125.0(5) . . y
N8 C16 C15 116.6(5) . . y
C22 C16 C15 118.3(4) . . y
N6 C17 C19 117.5(4) . . y
N6 C17 C18 104.8(4) . . y
C19 C17 C18 115.3(4) . . y
O9 C18 N9 121.5(4) . . y
O9 C18 C17 118.6(4) . . y
N9 C18 C17 119.9(4) . . y
C17 C19 C20 114.3(4) . . y
C19 C20 S2 115.3(4) . . y
O14 N11 O15 119.8(5) . . y
O14 N11 O16 120.1(4) . . y
O15 N11 O16 120.1(5) . . y
O17 N12 O18 120.5(5) . . y
O17 N12 O19 120.2(5) . . y
O18 N12 O19 119.3(5) . . y

loop_
_geom_bond_atom_site_label_1
_geom_bond_atom_site_label_2
_geom_bond_distance
_geom_bond_site_symmetry_2
_geom_bond_publ_flag
Ni1 N3 2.011(4) . y
Ni1 O4 2.024(3) . y
Ni1 N2 2.055(4) . y
Ni1 O3 2.079(3) . y
Ni1 N1 2.080(4) . y
Ni1 S1 2.4637(15) . y
S1 C12 1.809(6) . y
S1 C8 1.814(5) . y
O1 N2 1.383(5) . y
O2 N3 1.414(5) . y
O3 C6 1.263(6) . y
O4 N5 1.275(5) . y
O5 N5 1.253(5) . y
O6 N5 1.238(5) . y
N1 C3 1.480(7) . y
N1 C1 1.506(7) . y
N1 C5 1.507(7) . y
N2 C2 1.277(7) . y
N3 C4 1.285(7) . y
N4 C6 1.320(6) . y
N4 C11 1.452(6) . y
C1 C2 1.484(7) . y
C2 C9 1.499(8) . y
C3 C4 1.514(7) . y
C4 C10 1.467(7) . y
C5 C6 1.522(7) . y
C5 C7 1.550(7) . y
C7 C8 1.529(8) . y
Ni2 O10 2.017(4) . y
Ni2 N8 2.027(5) . y
Ni2 O9 2.049(4) . y
Ni2 N7 2.050(4) . y
Ni2 N6 2.117(4) . y
Ni2 O13 2.118(4) . y
S2 C20 1.778(6) . y
S2 C24 1.779(6) . y
O7 N7 1.404(5) . y
O8 N8 1.398(5) . y
O9 C18 1.254(6) . y
O10 N10 1.304(6) . y
O11 N10 1.242(6) . y
O12 N10 1.227(6) . y
O13 C25 1.438(8) . y
N6 C15 1.475(7) . y
N6 C13 1.490(7) . y
N6 C17 1.493(6) . y
N7 C14 1.272(7) . y
N8 C16 1.263(6) . y
N9 C18 1.321(6) . y
N9 C23 1.461(6) . y
C13 C14 1.499(7) . y
C14 C21 1.496(8) . y
C15 C16 1.511(7) . y
C16 C22 1.474(8) . y
C17 C19 1.531(6) . y
C17 C18 1.534(7) . y
C19 C20 1.536(8) . y
N11 O14 1.245(6) . y
N11 O15 1.256(6) . y
N11 O16 1.265(6) . y
N12 O17 1.237(6) . y
N12 O18 1.248(6) . y
N12 O19 1.259(6) . y

loop_
_geom_hbond_atom_site_label_D
_geom_hbond_atom_site_label_H
_geom_hbond_atom_site_label_A
_geom_hbond_site_symmetry_D
_geom_hbond_site_symmetry_H
_geom_hbond_site_symmetry_A
_geom_hbond_distance_DH
_geom_hbond_distance_HA
_geom_hbond_distance_DA
_geom_hbond_angle_DHA
_geom_hbond_publ_flag
O1 H1 O15 . . 2_657 0.75 2.24 2.731(5) 124.6 y
O1 H1 O4 . . 1_555 0.75 2.38 2.968(5) 136.5 y
O1 H1 O16 . . 2_657 0.75 2.62 3.158(5) 103.2 y
O2 H2 O5 . . 1_555 1.00 1.78 2.690(5) 150.4 y
O7 H7 O18 . . 1_656 0.91 1.84 2.665(5) 151.2 y
O7 H7 O19 . . 1_656 0.91 2.39 3.103(6) 136.3 y
O8 H8 O11 . . 1_555 1.01 1.74 2.727(6) 164.8 y
O2 H2 N5 . . 1_555 1.00 2.56 3.496(6) 156.9 y
O7 H7 N12 . . 1_656 0.91 2.45 3.295(6) 156.7 y
O8 H8 N10 . . 1_555 1.01 2.68 3.542(7) 143.4 y
N4 H4 O14 . . 1_555 0.88 2.10 2.948(6) 160.9 y
N4 H4 O15 . . 1_555 0.88 2.48 3.082(6) 126.2 y
N9 H9 O17 . . 2_657 0.82 2.14 2.963(6) 173.3 y
N4 H4 N11 . . 1_555 0.88 2.64 3.427(6) 149.4 y
C3 H3A O10 . . 1_454 0.99 2.50 3.245(6) 131.6 y
C13 H13B O12 . . 2_758 0.99 2.53 3.382(7) 144.6 y
C15 H15B O4 . . 1_555 0.99 2.50 3.428(7) 155.7 y
C20 H20B O4 . . 1_555 0.99 2.40 3.311(7) 152.3 y
C1 H1B O6 . . 2_647 0.99 2.22 3.159(7) 157.2 y
C19 H19A O17 . . 2_657 0.99 2.46 3.012(6) 114.7 y
C19 H19B O17 . . 2_657 0.99 2.66 3.012(6) 101.4 y
C1 H1A O19 . . 1_555 0.99 2.53 3.307(8) 135.5 y
C5 H5 O14 . . 1_555 1.00 2.57 3.378(6) 138.2 y
C3 H3A O12 . . 1_454 0.99 2.63 3.410(7) 135.2 y
C7 H7A O18 . . 1_655 0.99 2.64 3.521(6) 148.8 y
C8 H8A O7 . . 1_554 0.99 2.42 3.283(6) 145.4 y
C9 H9C O17 . . 1_555 0.98 2.67 3.589(8) 156.9 y
C10 H10B O7 . . 1_454 0.98 2.36 3.279(8) 155.8 y
C10 H10C O9 . . 1_454 0.98 2.73 3.567(6) 144.0 y
C11 H11A O15 . . 1_555 0.98 2.78 3.328(7) 115.8 y
C13 H13A O6 . . 1_555 0.99 2.60 3.377(6) 135.0 y
C13 H13A O16 . . 2_657 0.99 2.60 3.397(7) 138.0 y
C25 H25C O11 . . 1_555 0.98 2.59 3.336(9) 132.9 y
